data_4309737
loop_
_publ_author_name
'Alejandro E. Enriquez'
'Brian L. Scott'
'Mary P. Neu'

_publ_contact_author
;
     Mary P. Neu
     MS J514
     Los Alamos National Laboratory
     Los Alamos, NM 87545
;
_publ_contact_author_email mneu@lanl.gov
_publ_contact_author_fax '505 667 9905'
_publ_contact_author_phone '505 667 7717'
_publ_section_title
;
Uranium(III)/(IV) Nitrile Adducts Including UI4(N\\tbCPh)4, a Synthetically
Useful Uranium(IV) Complex
;
_journal_name_full 'Inorganic Chemistry'
_journal_page_first 7403
_journal_page_last 7413
_journal_paper_doi 10.1021/ic050578f
_journal_volume 44
_journal_year 2005
_chemical_formula_sum 'C17 H25 B I3 N7 U'
_chemical_formula_weight 956.98
_chemical_name_systematic
; 
 ? 
;
_space_group_IT_number 14
_symmetry_cell_setting monoclinic
_symmetry_space_group_name_Hall '-P 2ybc'
_symmetry_space_group_name_H-M 'P 1 21/c 1'
_atom_sites_solution_hydrogens geom
_atom_sites_solution_primary direct
_atom_sites_solution_secondary difmap
_audit_creation_method SHELXL-97
_cell_angle_alpha 90.00
_cell_angle_beta 99.301(5)
_cell_angle_gamma 90.00
_cell_formula_units_Z 4
_cell_length_a 14.538(4)
_cell_length_b 10.323(3)
_cell_length_c 17.448(5)
_cell_measurement_temperature 203(2)
_cell_volume 2584.1(13)
_computing_cell_refinement 'Bruker SAINT (v. 5.00, Bruker 1998)'
_computing_data_collection 'Siemens SMART (v. 4.202, Siemens 1996)'
_computing_data_reduction 'Bruker SAINT (v. 5.00, Bruker 1998)'
_computing_molecular_graphics 'Bruker AXS SHEXTL (v. 5.10)'
_computing_publication_material 'SHELXL-97 (Sheldrick, 1997)'
_computing_structure_refinement 'SHELXL-97 (Sheldrick, 1997)'
_computing_structure_solution 'SHELXS-97 (Sheldrick, 1990)'
_diffrn_ambient_temperature 203(2)
_diffrn_measured_fraction_theta_full 0.998
_diffrn_measured_fraction_theta_max 0.896
_diffrn_measurement_device_type 'Bruker P4 with SMART 1k CCD'
_diffrn_measurement_method '\w and \f scan'
_diffrn_radiation_monochromator graphite
_diffrn_radiation_source 'fine-focus sealed tube'
_diffrn_radiation_type MoK\a
_diffrn_radiation_wavelength 0.71073
_diffrn_reflns_av_R_equivalents 0.0210
_diffrn_reflns_av_sigmaI/netI 0.0251
_diffrn_reflns_limit_h_max 18
_diffrn_reflns_limit_h_min -17
_diffrn_reflns_limit_k_max 13
_diffrn_reflns_limit_k_min -13
_diffrn_reflns_limit_l_max 21
_diffrn_reflns_limit_l_min -19
_diffrn_reflns_number 14583
_diffrn_reflns_theta_full 25.00
_diffrn_reflns_theta_max 27.97
_diffrn_reflns_theta_min 1.42
_diffrn_standards_decay_% '< 2'
_diffrn_standards_interval_count 0
_diffrn_standards_interval_time 0
_exptl_absorpt_coefficient_mu 9.883
_exptl_absorpt_correction_T_max 0.4381
_exptl_absorpt_correction_T_min 0.3834
_exptl_absorpt_correction_type empirical
_exptl_absorpt_process_details 'SADABS (Sheldrick, 1996)'
_exptl_crystal_colour brown
_exptl_crystal_density_diffrn 2.460
_exptl_crystal_density_method 'not measured'
_exptl_crystal_description irregular
_exptl_crystal_F_000 1728
_exptl_crystal_size_max 0.12
_exptl_crystal_size_mid 0.12
_exptl_crystal_size_min 0.10
_refine_diff_density_max 2.488
_refine_diff_density_min -2.477
_refine_diff_density_rms 0.256
_refine_ls_extinction_method none
_refine_ls_goodness_of_fit_ref 1.359
_refine_ls_hydrogen_treatment noref
_refine_ls_matrix_type full
_refine_ls_number_parameters 262
_refine_ls_number_reflns 5572
_refine_ls_number_restraints 0
_refine_ls_restrained_S_all 1.359
_refine_ls_R_factor_all 0.0447
_refine_ls_R_factor_gt 0.0353
_refine_ls_shift/su_max 0.003
_refine_ls_shift/su_mean 0.000
_refine_ls_structure_factor_coef Fsqd
_refine_ls_weighting_details 'calc w=1/[\s^2^(Fo^2^)+(0.0456P)^2^+0.0000P] where P=(Fo^2^+2Fc^2^)/3'
_refine_ls_weighting_scheme calc
_refine_ls_wR_factor_gt 0.0852
_refine_ls_wR_factor_ref 0.0893
_reflns_number_gt 4837
_reflns_number_total 5572
_reflns_threshold_expression >2sigma(I)
_cod_data_source_file ic050578fsi20050414_065309_6.cif
_cod_data_source_block ccd790
_cod_original_cell_volume 2584.0(13)
_cod_original_sg_symbol_H-M 'P 21/c'
_cod_database_code 4309737

loop_
_symmetry_equiv_pos_as_xyz
'x, y, z'
'-x, y+1/2, -z+1/2'
'-x, -y, -z'
'x, -y-1/2, z-1/2'

loop_
_atom_site_label
_atom_site_type_symbol
_atom_site_fract_x
_atom_site_fract_y
_atom_site_fract_z
_atom_site_U_iso_or_equiv
_atom_site_adp_type
_atom_site_occupancy
_atom_site_symmetry_multiplicity
_atom_site_calc_flag
_atom_site_refinement_flags
_atom_site_disorder_assembly
_atom_site_disorder_group
B1 B 0.2556(5) 0.9557(6) 0.3441(4) 0.0244(15) Uani 1 1 d . . .
H1 H 0.2609 0.9291 0.3986 0.029 Uiso 1 1 calc R . .
U1 U 0.234224(15) 1.049035(19) 0.147246(12) 0.01911(8) Uani 1 1 d . . .
I1 I 0.41576(3) 1.03545(4) 0.08697(3) 0.03093(11) Uani 1 1 d . . .
I2 I 0.19022(3) 1.33523(4) 0.13393(3) 0.03064(11) Uani 1 1 d . . .
I3 I 0.08517(3) 0.86231(4) 0.07291(3) 0.03692(12) Uani 1 1 d . . .
N1 N 0.1985(4) 1.1015(5) 0.0022(3) 0.0334(13) Uani 1 1 d . . .
N2 N 0.2832(4) 0.8475(4) 0.2177(3) 0.0216(10) Uani 1 1 d . . .
N3 N 0.2821(4) 0.8394(5) 0.2965(3) 0.0238(11) Uani 1 1 d . . .
N4 N 0.1278(4) 1.0542(4) 0.2431(3) 0.0236(11) Uani 1 1 d . . .
N5 N 0.1552(4) 0.9991(5) 0.3158(3) 0.0224(10) Uani 1 1 d . . .
N6 N 0.3372(4) 1.1231(5) 0.2691(3) 0.0248(11) Uani 1 1 d . . .
N7 N 0.3240(4) 1.0686(5) 0.3391(3) 0.0231(10) Uani 1 1 d . . .
C1 C 0.1837(5) 1.1257(6) -0.0625(4) 0.0295(14) Uani 1 1 d . . .
C2 C 0.1680(5) 1.1555(7) -0.1443(4) 0.0381(16) Uani 1 1 d . . .
H2A H 0.2205 1.2023 -0.1572 0.057 Uiso 1 1 calc R . .
H2B H 0.1128 1.2075 -0.1566 0.057 Uiso 1 1 calc R . .
H2C H 0.1602 1.0765 -0.1737 0.057 Uiso 1 1 calc R . .
C3 C 0.3043(5) 0.7271(6) 0.1932(4) 0.0284(14) Uani 1 1 d . . .
C4 C 0.3191(5) 0.6441(6) 0.2581(4) 0.0304(14) Uani 1 1 d . . .
H4 H 0.3350 0.5569 0.2584 0.036 Uiso 1 1 calc R . .
C5 C 0.3051(5) 0.7183(6) 0.3215(4) 0.0290(14) Uani 1 1 d . . .
C6 C 0.3122(5) 0.6943(6) 0.1124(4) 0.0327(15) Uani 1 1 d . . .
H6A H 0.2983 0.7693 0.0802 0.049 Uiso 1 1 calc R . .
H6B H 0.2690 0.6263 0.0945 0.049 Uiso 1 1 calc R . .
H6C H 0.3745 0.6657 0.1100 0.049 Uiso 1 1 calc R . .
C7 C 0.3119(6) 0.6752(7) 0.4044(4) 0.0426(18) Uani 1 1 d . . .
H7A H 0.2984 0.7469 0.4358 0.064 Uiso 1 1 calc R . .
H7B H 0.3738 0.6443 0.4227 0.064 Uiso 1 1 calc R . .
H7C H 0.2679 0.6069 0.4076 0.064 Uiso 1 1 calc R . .
C8 C 0.0382(4) 1.0887(6) 0.2401(4) 0.0281(14) Uani 1 1 d . . .
C9 C 0.0089(5) 1.0553(6) 0.3097(4) 0.0345(16) Uani 1 1 d . . .
H9 H -0.0502 1.0675 0.3224 0.041 Uiso 1 1 calc R . .
C10 C 0.0838(5) 1.0012(6) 0.3553(4) 0.0282(14) Uani 1 1 d . . .
C11 C -0.0188(5) 1.1536(7) 0.1715(5) 0.0449(19) Uani 1 1 d . . .
H11A H 0.0186 1.1651 0.1314 0.067 Uiso 1 1 calc R . .
H11B H -0.0395 1.2365 0.1868 0.067 Uiso 1 1 calc R . .
H11C H -0.0718 1.1007 0.1523 0.067 Uiso 1 1 calc R . .
C12 C 0.0899(6) 0.9486(8) 0.4365(4) 0.0438(19) Uani 1 1 d . . .
H12A H 0.1517 0.9162 0.4540 0.066 Uiso 1 1 calc R . .
H12B H 0.0457 0.8797 0.4367 0.066 Uiso 1 1 calc R . .
H12C H 0.0763 1.0165 0.4706 0.066 Uiso 1 1 calc R . .
C13 C 0.4001(4) 1.2184(6) 0.2872(4) 0.0272(13) Uani 1 1 d . . .
C14 C 0.4254(5) 1.2257(6) 0.3663(4) 0.0358(16) Uani 1 1 d . . .
H14 H 0.4674 1.2840 0.3934 0.043 Uiso 1 1 calc R . .
C15 C 0.3765(5) 1.1302(6) 0.3980(4) 0.0284(14) Uani 1 1 d . . .
C16 C 0.4403(5) 1.2984(6) 0.2292(4) 0.0347(16) Uani 1 1 d . . .
H16A H 0.4107 1.2757 0.1777 0.052 Uiso 1 1 calc R . .
H16B H 0.5061 1.2823 0.2343 0.052 Uiso 1 1 calc R . .
H16C H 0.4299 1.3885 0.2383 0.052 Uiso 1 1 calc R . .
C17 C 0.3787(6) 1.0964(8) 0.4813(4) 0.0425(18) Uani 1 1 d . . .
H17A H 0.3364 1.0261 0.4852 0.064 Uiso 1 1 calc R . .
H17B H 0.3603 1.1704 0.5085 0.064 Uiso 1 1 calc R . .
H17C H 0.4407 1.0710 0.5038 0.064 Uiso 1 1 calc R . .

loop_
_atom_site_aniso_label
_atom_site_aniso_U_11
_atom_site_aniso_U_22
_atom_site_aniso_U_33
_atom_site_aniso_U_23
_atom_site_aniso_U_13
_atom_site_aniso_U_12
B1 0.032(4) 0.024(3) 0.018(3) 0.001(3) 0.004(3) -0.003(3)
U1 0.02079(12) 0.01818(12) 0.01852(12) 0.00081(8) 0.00369(8) 0.00080(8)
I1 0.0266(2) 0.0328(2) 0.0356(2) 0.00077(17) 0.01173(18) 0.00506(17)
I2 0.0358(2) 0.02084(18) 0.0366(2) 0.00417(16) 0.00995(19) 0.00536(16)
I3 0.0344(3) 0.0342(2) 0.0390(3) -0.00452(19) -0.00373(19) -0.00812(19)
N1 0.036(3) 0.034(3) 0.030(3) 0.002(2) 0.001(2) -0.003(2)
N2 0.031(3) 0.021(2) 0.013(2) -0.0002(19) 0.004(2) 0.002(2)
N3 0.030(3) 0.018(2) 0.023(3) 0.002(2) 0.004(2) -0.001(2)
N4 0.023(3) 0.024(2) 0.026(3) 0.000(2) 0.007(2) -0.003(2)
N5 0.027(3) 0.021(2) 0.019(2) 0.0005(19) 0.006(2) -0.002(2)
N6 0.027(3) 0.025(2) 0.023(3) -0.005(2) 0.006(2) -0.004(2)
N7 0.023(3) 0.024(2) 0.022(3) -0.001(2) 0.002(2) -0.001(2)
C1 0.033(4) 0.026(3) 0.031(4) 0.002(3) 0.008(3) 0.002(3)
C2 0.044(4) 0.039(4) 0.029(4) 0.006(3) 0.000(3) -0.009(3)
C3 0.025(3) 0.020(3) 0.041(4) -0.005(3) 0.009(3) -0.001(2)
C4 0.037(4) 0.019(3) 0.036(4) 0.002(3) 0.007(3) 0.003(3)
C5 0.028(3) 0.024(3) 0.032(4) 0.010(3) -0.002(3) 0.001(3)
C6 0.046(4) 0.023(3) 0.031(4) -0.004(3) 0.012(3) 0.003(3)
C7 0.061(5) 0.035(4) 0.030(4) 0.014(3) 0.001(3) 0.009(3)
C8 0.021(3) 0.022(3) 0.042(4) 0.000(3) 0.007(3) -0.004(2)
C9 0.030(4) 0.032(3) 0.044(4) -0.010(3) 0.013(3) -0.005(3)
C10 0.032(4) 0.027(3) 0.028(3) -0.009(3) 0.013(3) -0.012(3)
C11 0.032(4) 0.040(4) 0.061(5) 0.012(4) 0.004(4) 0.002(3)
C12 0.041(4) 0.061(5) 0.033(4) -0.004(3) 0.015(3) -0.014(4)
C13 0.021(3) 0.024(3) 0.035(4) 0.004(3) 0.002(3) 0.000(2)
C14 0.036(4) 0.030(3) 0.041(4) -0.008(3) 0.005(3) -0.009(3)
C15 0.029(4) 0.027(3) 0.028(3) -0.006(3) 0.001(3) -0.002(3)
C16 0.030(4) 0.032(3) 0.042(4) 0.000(3) 0.004(3) -0.014(3)
C17 0.049(5) 0.049(4) 0.026(4) -0.008(3) -0.004(3) -0.012(4)

loop_
_atom_type_symbol
_atom_type_description
_atom_type_scat_dispersion_real
_atom_type_scat_dispersion_imag
_atom_type_scat_source
C C 0.0033 0.0016 'International Tables Vol C Tables 4.2.6.8 and 6.1.1.4'
H H 0.0000 0.0000 'International Tables Vol C Tables 4.2.6.8 and 6.1.1.4'
B B 0.0013 0.0007 'International Tables Vol C Tables 4.2.6.8 and 6.1.1.4'
N N 0.0061 0.0033 'International Tables Vol C Tables 4.2.6.8 and 6.1.1.4'
I I -0.4742 1.8119 'International Tables Vol C Tables 4.2.6.8 and 6.1.1.4'
U U -9.6767 9.6646 'International Tables Vol C Tables 4.2.6.8 and 6.1.1.4'

loop_
_geom_angle_atom_site_label_1
_geom_angle_atom_site_label_2
_geom_angle_atom_site_label_3
_geom_angle
_geom_angle_site_symmetry_1
_geom_angle_site_symmetry_3
_geom_angle_publ_flag
N5 B1 N7 110.5(5) . . ?
N5 B1 N3 111.2(5) . . ?
N7 B1 N3 109.7(5) . . ?
N4 U1 N2 80.88(16) . . ?
N4 U1 N6 76.84(17) . . ?
N2 U1 N6 75.54(16) . . ?
N4 U1 N1 128.30(19) . . ?
N2 U1 N1 131.98(17) . . ?
N6 U1 N1 140.37(17) . . ?
N4 U1 I1 158.00(13) . . ?
N2 U1 I1 86.32(12) . . ?
N6 U1 I1 82.69(12) . . ?
N1 U1 I1 73.27(14) . . ?
N4 U1 I2 83.24(11) . . ?
N2 U1 I2 154.74(11) . . ?
N6 U1 I2 81.81(11) . . ?
N1 U1 I2 73.17(13) . . ?
I1 U1 I2 101.893(13) . . ?
N4 U1 I3 79.61(12) . . ?
N2 U1 I3 78.77(12) . . ?
N6 U1 I3 147.41(11) . . ?
N1 U1 I3 72.22(13) . . ?
I1 U1 I3 115.42(2) . . ?
I2 U1 I3 117.44(2) . . ?
C1 N1 U1 179.1(6) . . ?
C3 N2 N3 107.3(5) . . ?
C3 N2 U1 132.4(4) . . ?
N3 N2 U1 120.0(3) . . ?
C5 N3 N2 109.6(5) . . ?
C5 N3 B1 128.1(5) . . ?
N2 N3 B1 122.2(5) . . ?
C8 N4 N5 106.0(5) . . ?
C8 N4 U1 133.9(4) . . ?
N5 N4 U1 119.6(4) . . ?
C10 N5 N4 109.5(5) . . ?
C10 N5 B1 128.2(5) . . ?
N4 N5 B1 122.1(5) . . ?
C13 N6 N7 106.0(5) . . ?
C13 N6 U1 135.3(4) . . ?
N7 N6 U1 118.3(4) . . ?
C15 N7 N6 110.0(5) . . ?
C15 N7 B1 127.4(5) . . ?
N6 N7 B1 122.6(5) . . ?
N1 C1 C2 178.3(8) . . ?
N2 C3 C4 108.3(5) . . ?
N2 C3 C6 124.5(6) . . ?
C4 C3 C6 127.2(5) . . ?
C5 C4 C3 106.4(5) . . ?
N3 C5 C4 108.3(5) . . ?
N3 C5 C7 124.1(6) . . ?
C4 C5 C7 127.5(6) . . ?
N4 C8 C9 109.4(6) . . ?
N4 C8 C11 123.8(6) . . ?
C9 C8 C11 126.9(6) . . ?
C10 C9 C8 106.5(6) . . ?
N5 C10 C9 108.6(6) . . ?
N5 C10 C12 123.2(7) . . ?
C9 C10 C12 128.2(6) . . ?
N6 C13 C14 109.8(6) . . ?
N6 C13 C16 124.7(6) . . ?
C14 C13 C16 125.4(6) . . ?
C13 C14 C15 107.0(6) . . ?
N7 C15 C14 107.3(6) . . ?
N7 C15 C17 123.9(6) . . ?
C14 C15 C17 128.8(6) . . ?

loop_
_geom_bond_atom_site_label_1
_geom_bond_atom_site_label_2
_geom_bond_distance
_geom_bond_site_symmetry_2
_geom_bond_publ_flag
B1 N5 1.531(9) . ?
B1 N7 1.544(8) . ?
B1 N3 1.544(8) . ?
U1 N4 2.455(5) . ?
U1 N2 2.463(5) . ?
U1 N6 2.513(5) . ?
U1 N1 2.557(6) . ?
U1 I1 2.9980(8) . ?
U1 I2 3.0238(9) . ?
U1 I3 3.0306(7) . ?
N1 C1 1.143(8) . ?
N2 C3 1.365(7) . ?
N2 N3 1.381(7) . ?
N3 C5 1.347(7) . ?
N4 C8 1.344(8) . ?
N4 N5 1.390(7) . ?
N5 C10 1.335(8) . ?
N6 C13 1.345(8) . ?
N6 N7 1.387(7) . ?
N7 C15 1.338(8) . ?
C1 C2 1.442(9) . ?
C3 C4 1.409(9) . ?
C3 C6 1.471(8) . ?
C4 C5 1.388(9) . ?
C5 C7 1.500(9) . ?
C8 C9 1.392(9) . ?
C8 C11 1.499(10) . ?
C9 C10 1.361(10) . ?
C10 C12 1.506(10) . ?
C13 C14 1.372(9) . ?
C13 C16 1.497(9) . ?
C14 C15 1.382(9) . ?
C15 C17 1.489(9) . ?
